data_7051966
loop_
_publ_author_name
'Nassimbeni, Luigi R.'
'Su, Hong'
'Weber, Edwin'

_publ_section_title
;
 Polymorphism, isostructurality and variability in the inclusion
 chemistry of a diol host compound
;
_journal_issue 10
_journal_name_full 'New Journal of Chemistry'
_journal_page_first 1702
_journal_paper_doi 10.1039/b802269k
_journal_volume 32
_journal_year 2008
_chemical_formula_moiety 'C46 H34 O2, C5 H5 N, C4 H9 N O, C6 H6'
_chemical_formula_sum 'C61 H54 N2 O3'
_chemical_formula_weight 863.06
_chemical_name_systematic
;
2,2'-bis(Hydroxydiphenylmethyl)-1,1'-binaphthyl pyridine morpholine
benzene clathrate
;
_space_group_IT_number 2
_symmetry_cell_setting triclinic
_symmetry_space_group_name_Hall '-P 1'
_symmetry_space_group_name_H-M 'P -1'
_atom_sites_solution_hydrogens geom
_atom_sites_solution_primary direct
_atom_sites_solution_secondary difmap
_audit_creation_method SHELXL-97
_cell_angle_alpha 82.46(1)
_cell_angle_beta 75.89(1)
_cell_angle_gamma 81.42(1)
_cell_formula_units_Z 2
_cell_length_a 12.395(2)
_cell_length_b 12.491(2)
_cell_length_c 15.500(3)
_cell_measurement_reflns_used 13871
_cell_measurement_temperature 113(2)
_cell_measurement_theta_max 25.52
_cell_measurement_theta_min 2.41
_cell_volume 2290.1(7)
_computing_cell_refinement 'DENZO-SMN (Otwinowski & Minor, 1997)'
_computing_data_collection 'COLLECT program (Nonius, 2000)'
_computing_data_reduction 'DENZO-SMN (Otwinowski & Minor, 1997)'
_computing_molecular_graphics 'X-Seed (Barbour, 2001)'
_computing_publication_material 'SHELXL-97 (Sheldrick, 2001)'
_computing_structure_refinement 'SHELXL-97 (Sheldrick, 1997)'
_computing_structure_solution 'SHELXS-97 (Sheldrick, 1997)'
_diffrn_ambient_temperature 113(2)
_diffrn_measured_fraction_theta_full 0.899
_diffrn_measured_fraction_theta_max 0.899
_diffrn_measurement_device_type 'Nonius Kappa CCD diffractometer'
_diffrn_measurement_method '1.2\% \f scans and \w scans'
_diffrn_radiation_monochromator graphite
_diffrn_radiation_source 'fine-focus sealed tube'
_diffrn_radiation_type MoK\a
_diffrn_radiation_wavelength 0.71073
_diffrn_reflns_av_R_equivalents 0.0560
_diffrn_reflns_av_sigmaI/netI 0.0997
_diffrn_reflns_limit_h_max 14
_diffrn_reflns_limit_h_min -14
_diffrn_reflns_limit_k_max 15
_diffrn_reflns_limit_k_min -15
_diffrn_reflns_limit_l_max 18
_diffrn_reflns_limit_l_min -18
_diffrn_reflns_number 13871
_diffrn_reflns_theta_full 25.52
_diffrn_reflns_theta_max 25.52
_diffrn_reflns_theta_min 2.41
_exptl_absorpt_coefficient_mu 0.076
_exptl_absorpt_correction_type none
_exptl_crystal_colour colourless
_exptl_crystal_density_diffrn 1.252
_exptl_crystal_density_meas ?
_exptl_crystal_density_method .
_exptl_crystal_description needle
_exptl_crystal_F_000 916
_exptl_crystal_size_max 0.14
_exptl_crystal_size_mid 0.12
_exptl_crystal_size_min 0.10
_refine_diff_density_max 1.384
_refine_diff_density_min -0.972
_refine_diff_density_rms 0.084
_refine_ls_extinction_method none
_refine_ls_goodness_of_fit_ref 1.017
_refine_ls_hydrogen_treatment mixed
_refine_ls_matrix_type full
_refine_ls_number_parameters 568
_refine_ls_number_reflns 7667
_refine_ls_number_restraints 4
_refine_ls_restrained_S_all 1.017
_refine_ls_R_factor_all 0.1600
_refine_ls_R_factor_gt 0.1036
_refine_ls_shift/su_max 0.000
_refine_ls_shift/su_mean 0.000
_refine_ls_structure_factor_coef Fsqd
_refine_ls_weighting_details 'calc w=1/[\s^2^(Fo^2^)+(0.1813P)^2^+2.7731P] where P=(Fo^2^+2Fc^2^)/3'
_refine_ls_weighting_scheme calc
_refine_ls_wR_factor_gt 0.2694
_refine_ls_wR_factor_ref 0.3219
_reflns_number_gt 4534
_reflns_number_total 7667
_reflns_threshold_expression >2sigma(I)
_cod_data_source_file b802269k.txt
_cod_data_source_block '_HPMB'
_cod_depositor_comments
;
The following automatic conversions were performed:
'_symmetry_cell_setting' value 'Triclinic' changed to 'triclinic'
according to '/home/saulius/struct/CIF-dictionaries/cif_core.dic'
dictionary named 'cif_core.dic' version 2.4.1 from 2010-06-29.

Automatic conversion script
Id: cif_fix_enum 1527 2010-12-29 10:47:43Z saulius 
;
_cod_original_sg_symbol_H-M P-1
_cod_database_code 7051966

loop_
_symmetry_equiv_pos_as_xyz
'x, y, z'
'-x, -y, -z'

loop_
_atom_site_label
_atom_site_type_symbol
_atom_site_fract_x
_atom_site_fract_y
_atom_site_fract_z
_atom_site_U_iso_or_equiv
_atom_site_adp_type
_atom_site_occupancy
_atom_site_symmetry_multiplicity
_atom_site_calc_flag
_atom_site_refinement_flags
_atom_site_disorder_assembly
_atom_site_disorder_group
O1 O 0.5278(3) 0.7257(3) 0.7391(2) 0.0431(8) Uani 1 1 d D . .
O2 O 0.7234(3) 0.8053(3) 0.6984(2) 0.0405(8) Uani 1 1 d D . .
C1 C 0.8401(4) 0.5101(3) 0.7338(3) 0.0364(10) Uani 1 1 d . . .
C2 C 0.9201(4) 0.4827(4) 0.6558(3) 0.0404(11) Uani 1 1 d . . .
H2H H 0.9031 0.5046 0.5991 0.048 Uiso 1 1 calc R . .
C3 C 1.0207(4) 0.4259(4) 0.6603(3) 0.0437(12) Uani 1 1 d . . .
H3 H 1.0742 0.4102 0.6067 0.052 Uiso 1 1 calc R . .
C4 C 1.0469(4) 0.3899(4) 0.7432(3) 0.0458(12) Uani 1 1 d . . .
H4 H 1.1175 0.3492 0.7455 0.055 Uiso 1 1 calc R . .
C5 C 0.9717(4) 0.4129(4) 0.8200(3) 0.0425(12) Uani 1 1 d . . .
H5 H 0.9898 0.3884 0.8760 0.051 Uiso 1 1 calc R . .
C6 C 0.8671(4) 0.4730(4) 0.8170(3) 0.0397(11) Uani 1 1 d . . .
C7 C 0.7871(4) 0.4977(4) 0.8966(3) 0.0407(11) Uani 1 1 d . . .
H7 H 0.8039 0.4750 0.9533 0.049 Uiso 1 1 calc R . .
C8 C 0.6860(4) 0.5542(4) 0.8908(3) 0.0406(11) Uani 1 1 d . . .
H8 H 0.6326 0.5683 0.9448 0.049 Uiso 1 1 calc R . .
C9 C 0.6561(4) 0.5932(3) 0.8088(3) 0.0364(10) Uani 1 1 d . . .
C10 C 0.5364(4) 0.6498(4) 0.8146(3) 0.0402(11) Uani 1 1 d . . .
C11 C 0.4573(4) 0.5654(4) 0.8162(3) 0.0386(11) Uani 1 1 d . . .
C12 C 0.3718(4) 0.5901(4) 0.7709(3) 0.0429(11) Uani 1 1 d . . .
H12 H 0.3641 0.6585 0.7365 0.051 Uiso 1 1 calc R . .
C13 C 0.2971(4) 0.5157(4) 0.7751(4) 0.0497(13) Uani 1 1 d . . .
H13 H 0.2386 0.5342 0.7441 0.060 Uiso 1 1 calc R . .
C14 C 0.3067(4) 0.4165(4) 0.8234(3) 0.0466(12) Uani 1 1 d . . .
H14 H 0.2562 0.3656 0.8254 0.056 Uiso 1 1 calc R . .
C15 C 0.3909(4) 0.3918(4) 0.8690(3) 0.0449(12) Uani 1 1 d . . .
H15 H 0.3981 0.3232 0.9031 0.054 Uiso 1 1 calc R . .
C16 C 0.4646(4) 0.4647(4) 0.8660(3) 0.0424(11) Uani 1 1 d . . .
H16 H 0.5217 0.4459 0.8985 0.051 Uiso 1 1 calc R . .
C17 C 0.4963(4) 0.7133(4) 0.8976(3) 0.0399(11) Uani 1 1 d . . .
C18 C 0.5599(4) 0.7919(4) 0.9072(3) 0.0465(12) Uani 1 1 d . . .
H18 H 0.6275 0.8029 0.8642 0.056 Uiso 1 1 calc R . .
C19 C 0.5261(5) 0.8540(4) 0.9782(4) 0.0511(13) Uani 1 1 d . . .
H19 H 0.5717 0.9057 0.9849 0.061 Uiso 1 1 calc R . .
C20 C 0.4261(5) 0.8419(4) 1.0399(4) 0.0539(14) Uani 1 1 d . . .
H20 H 0.4016 0.8865 1.0879 0.065 Uiso 1 1 calc R . .
C21 C 0.3624(5) 0.7639(4) 1.0308(3) 0.0511(13) Uani 1 1 d . . .
H21 H 0.2948 0.7532 1.0738 0.061 Uiso 1 1 calc R . .
C22 C 0.3966(4) 0.7017(4) 0.9597(3) 0.0456(12) Uani 1 1 d . . .
H22 H 0.3509 0.6500 0.9532 0.055 Uiso 1 1 calc R . .
C23 C 0.7324(4) 0.5719(3) 0.7308(3) 0.0362(10) Uani 1 1 d . . .
C24 C 0.7106(4) 0.5987(4) 0.6394(3) 0.0379(11) Uani 1 1 d . . .
C25 C 0.7368(4) 0.6917(4) 0.5820(3) 0.0396(11) Uani 1 1 d . . .
C26 C 0.7865(4) 0.7844(4) 0.6110(3) 0.0371(10) Uani 1 1 d . . .
C27 C 0.9081(4) 0.7483(3) 0.6113(3) 0.0371(11) Uani 1 1 d . . .
C28 C 0.9849(4) 0.7171(4) 0.5354(3) 0.0404(11) Uani 1 1 d . . .
H28 H 0.9608 0.7196 0.4814 0.049 Uiso 1 1 calc R . .
C29 C 1.0957(4) 0.6822(4) 0.5360(3) 0.0441(12) Uani 1 1 d . . .
H29 H 1.1471 0.6614 0.4829 0.053 Uiso 1 1 calc R . .
C30 C 1.1314(4) 0.6778(4) 0.6140(3) 0.0419(11) Uani 1 1 d . . .
H30 H 1.2075 0.6533 0.6149 0.050 Uiso 1 1 calc R . .
C31 C 1.0570(4) 0.7088(4) 0.6903(3) 0.0425(11) Uani 1 1 d . . .
H31 H 1.0818 0.7066 0.7440 0.051 Uiso 1 1 calc R . .
C32 C 0.9465(4) 0.7430(4) 0.6893(3) 0.0415(11) Uani 1 1 d . . .
H32 H 0.8954 0.7634 0.7428 0.050 Uiso 1 1 calc R . .
C33 C 0.7701(4) 0.8922(4) 0.5503(3) 0.0394(11) Uani 1 1 d . . .
C34 C 0.8573(4) 0.9467(4) 0.4994(3) 0.0462(12) Uani 1 1 d . . .
H34 H 0.9326 0.9162 0.4981 0.055 Uiso 1 1 calc R . .
C35 C 0.8362(4) 1.0449(4) 0.4505(4) 0.0503(13) Uani 1 1 d . . .
H35 H 0.8969 1.0810 0.4154 0.060 Uiso 1 1 calc R . .
C36 C 0.7283(5) 1.0907(4) 0.4522(4) 0.0500(13) Uani 1 1 d . . .
H36 H 0.7141 1.1581 0.4181 0.060 Uiso 1 1 calc R . .
C37 C 0.6401(5) 1.0384(4) 0.5038(4) 0.0508(13) Uani 1 1 d . . .
H37 H 0.5651 1.0702 0.5055 0.061 Uiso 1 1 calc R . .
C38 C 0.6607(4) 0.9398(4) 0.5529(3) 0.0449(12) Uani 1 1 d . . .
H38 H 0.5997 0.9044 0.5885 0.054 Uiso 1 1 calc R . .
C39 C 0.7231(4) 0.7006(4) 0.4935(3) 0.0407(11) Uani 1 1 d . . .
H39 H 0.7414 0.7640 0.4547 0.049 Uiso 1 1 calc R . .
C40 C 0.6843(4) 0.6208(4) 0.4627(3) 0.0422(11) Uani 1 1 d . . .
H40 H 0.6756 0.6294 0.4028 0.051 Uiso 1 1 calc R . .
C41 C 0.6566(4) 0.5253(4) 0.5179(3) 0.0423(11) Uani 1 1 d . . .
C42 C 0.6159(4) 0.4411(4) 0.4863(4) 0.0460(12) Uani 1 1 d . . .
H42 H 0.6054 0.4487 0.4270 0.055 Uiso 1 1 calc R . .
C43 C 0.5918(4) 0.3480(4) 0.5424(4) 0.0498(13) Uani 1 1 d . . .
H43 H 0.5649 0.2913 0.5213 0.060 Uiso 1 1 calc R . .
C44 C 0.6061(4) 0.3365(4) 0.6280(4) 0.0485(13) Uani 1 1 d . . .
H44 H 0.5894 0.2718 0.6655 0.058 Uiso 1 1 calc R . .
C45 C 0.6442(4) 0.4168(4) 0.6605(3) 0.0428(11) Uani 1 1 d . . .
H45 H 0.6539 0.4067 0.7201 0.051 Uiso 1 1 calc R . .
C46 C 0.6694(4) 0.5143(4) 0.6068(3) 0.0384(11) Uani 1 1 d . . .
H1 H 0.597(4) 0.762(5) 0.723(5) 0.10(2) Uiso 1 1 d D . .
H2 H 0.739(5) 0.871(3) 0.720(4) 0.08(2) Uiso 1 1 d D . .
N1A N 0.7787(4) 0.9903(3) 0.7449(3) 0.0488(11) Uani 1 1 d . . .
C2A C 0.8199(5) 0.9755(4) 0.8165(4) 0.0575(15) Uani 1 1 d . . .
H2A H 0.8094 0.9101 0.8546 0.069 Uiso 1 1 calc R . .
C3A C 0.8773(5) 1.0491(5) 0.8395(4) 0.0630(16) Uani 1 1 d . . .
H3A H 0.9107 1.0326 0.8895 0.076 Uiso 1 1 calc R . .
C4A C 0.8848(5) 1.1477(4) 0.7879(4) 0.0579(15) Uani 1 1 d . . .
H4A H 0.9199 1.2024 0.8038 0.069 Uiso 1 1 calc R . .
C5A C 0.8412(5) 1.1655(4) 0.7140(4) 0.0572(14) Uani 1 1 d . . .
H5A H 0.8483 1.2314 0.6759 0.069 Uiso 1 1 calc R . .
C6A C 0.7871(5) 1.0863(4) 0.6957(4) 0.0564(14) Uani 1 1 d . . .
H6A H 0.7539 1.1002 0.6456 0.068 Uiso 1 1 calc R . .
O4B O 0.2777(5) 1.1638(5) 0.7473(4) 0.1098(11) Uiso 1 1 d . . .
N1B N 0.3798(6) 0.9553(6) 0.7465(5) 0.1098(11) Uiso 1 1 d D . .
H1B H 0.3842 0.9093 0.7973 0.132 Uiso 1 1 d R . .
C2B C 0.2604(7) 0.9727(8) 0.7725(7) 0.1098(11) Uiso 1 1 d D . .
H2B1 H 0.2362 0.9649 0.8386 0.132 Uiso 1 1 calc R . .
H2B2 H 0.2286 0.9171 0.7495 0.132 Uiso 1 1 calc R . .
C3B C 0.2167(8) 1.0855(8) 0.7362(7) 0.1098(11) Uiso 1 1 d . . .
H3B2 H 0.2197 1.0856 0.6718 0.132 Uiso 1 1 calc R . .
H3B1 H 0.1374 1.1033 0.7673 0.132 Uiso 1 1 calc R . .
C5B C 0.3877(8) 1.1384(8) 0.7360(7) 0.1098(11) Uiso 1 1 d . . .
H5B2 H 0.4153 1.1920 0.7645 0.132 Uiso 1 1 calc R . .
H5B1 H 0.4213 1.1489 0.6711 0.132 Uiso 1 1 calc R . .
C6B C 0.4292(8) 1.0376(8) 0.7669(7) 0.1098(11) Uiso 1 1 d D . .
H6B1 H 0.4180 1.0340 0.8326 0.132 Uiso 1 1 calc R . .
H6B2 H 0.5109 1.0259 0.7409 0.132 Uiso 1 1 calc R . .
C1C C 0.8679(5) 0.8036(5) 1.0285(4) 0.0642(16) Uani 1 1 d . . .
H1C H 0.7964 0.8295 1.0628 0.077 Uiso 1 1 calc R . .
C2C C 0.8795(6) 0.7149(5) 0.9808(4) 0.0645(16) Uani 1 1 d . . .
H2C H 0.8160 0.6809 0.9803 0.077 Uiso 1 1 calc R . .
C3C C 0.9836(6) 0.6769(5) 0.9342(4) 0.0650(17) Uani 1 1 d . . .
H3C H 0.9927 0.6145 0.9029 0.078 Uiso 1 1 calc R . .
C4C C 1.0756(5) 0.7277(5) 0.9320(4) 0.0617(15) Uani 1 1 d . . .
H4C H 1.1476 0.7015 0.8988 0.074 Uiso 1 1 calc R . .
C5C C 1.0613(6) 0.8173(5) 0.9789(4) 0.0637(16) Uani 1 1 d . . .
H5C H 1.1240 0.8534 0.9776 0.076 Uiso 1 1 calc R . .
C6C C 0.9591(5) 0.8541(5) 1.0266(4) 0.0594(15) Uani 1 1 d . . .
H6C H 0.9504 0.9155 1.0590 0.071 Uiso 1 1 calc R . .

loop_
_atom_site_aniso_label
_atom_site_aniso_U_11
_atom_site_aniso_U_22
_atom_site_aniso_U_33
_atom_site_aniso_U_23
_atom_site_aniso_U_13
_atom_site_aniso_U_12
O1 0.047(2) 0.0340(17) 0.0445(19) 0.0019(15) -0.0082(16) -0.0031(14)
O2 0.0463(19) 0.0362(18) 0.0390(18) -0.0038(14) -0.0073(15) -0.0087(14)
C1 0.044(3) 0.026(2) 0.042(3) -0.0029(19) -0.011(2) -0.0094(19)
C2 0.047(3) 0.032(2) 0.044(3) -0.007(2) -0.010(2) -0.008(2)
C3 0.038(3) 0.042(3) 0.052(3) -0.014(2) -0.007(2) -0.007(2)
C4 0.042(3) 0.037(3) 0.059(3) -0.008(2) -0.009(2) -0.006(2)
C5 0.044(3) 0.032(2) 0.054(3) -0.002(2) -0.017(2) -0.007(2)
C6 0.047(3) 0.028(2) 0.048(3) -0.003(2) -0.014(2) -0.011(2)
C7 0.050(3) 0.036(2) 0.038(3) 0.001(2) -0.015(2) -0.010(2)
C8 0.043(3) 0.039(3) 0.038(3) -0.003(2) -0.005(2) -0.007(2)
C9 0.042(3) 0.027(2) 0.041(3) -0.0015(19) -0.011(2) -0.0071(19)
C10 0.044(3) 0.038(3) 0.036(3) 0.002(2) -0.008(2) -0.005(2)
C11 0.041(3) 0.035(2) 0.036(2) -0.006(2) -0.003(2) -0.002(2)
C12 0.049(3) 0.036(3) 0.042(3) 0.003(2) -0.011(2) -0.006(2)
C13 0.056(3) 0.043(3) 0.055(3) 0.000(2) -0.021(3) -0.009(2)
C14 0.052(3) 0.045(3) 0.047(3) -0.002(2) -0.013(2) -0.016(2)
C15 0.056(3) 0.036(3) 0.043(3) 0.003(2) -0.012(2) -0.009(2)
C16 0.048(3) 0.038(3) 0.040(3) 0.004(2) -0.012(2) -0.005(2)
C17 0.046(3) 0.034(2) 0.038(3) -0.001(2) -0.010(2) 0.001(2)
C18 0.054(3) 0.038(3) 0.046(3) -0.005(2) -0.008(2) -0.007(2)
C19 0.064(3) 0.040(3) 0.051(3) -0.005(2) -0.017(3) -0.005(2)
C20 0.069(4) 0.044(3) 0.045(3) -0.011(2) -0.014(3) 0.010(3)
C21 0.056(3) 0.045(3) 0.045(3) -0.005(2) -0.002(2) 0.003(2)
C22 0.046(3) 0.044(3) 0.044(3) -0.003(2) -0.008(2) -0.002(2)
C23 0.043(3) 0.026(2) 0.041(3) -0.0023(19) -0.010(2) -0.0098(19)
C24 0.039(2) 0.034(2) 0.039(3) -0.004(2) -0.006(2) -0.0035(19)
C25 0.038(3) 0.036(2) 0.044(3) -0.008(2) -0.005(2) -0.0043(19)
C26 0.043(3) 0.030(2) 0.037(3) -0.0039(19) -0.007(2) -0.0067(19)
C27 0.049(3) 0.026(2) 0.037(3) -0.0020(19) -0.009(2) -0.0098(19)
C28 0.052(3) 0.035(2) 0.036(3) -0.001(2) -0.011(2) -0.010(2)
C29 0.048(3) 0.037(3) 0.044(3) -0.003(2) -0.001(2) -0.009(2)
C30 0.049(3) 0.032(2) 0.044(3) 0.004(2) -0.012(2) -0.007(2)
C31 0.049(3) 0.038(3) 0.039(3) 0.000(2) -0.009(2) -0.010(2)
C32 0.048(3) 0.036(3) 0.040(3) -0.002(2) -0.009(2) -0.007(2)
C33 0.047(3) 0.034(2) 0.039(3) -0.006(2) -0.010(2) -0.010(2)
C34 0.053(3) 0.036(3) 0.049(3) 0.000(2) -0.010(2) -0.010(2)
C35 0.054(3) 0.040(3) 0.056(3) 0.003(2) -0.012(3) -0.013(2)
C36 0.061(3) 0.037(3) 0.054(3) 0.002(2) -0.020(3) -0.009(2)
C37 0.054(3) 0.038(3) 0.063(3) 0.001(2) -0.019(3) -0.009(2)
C38 0.045(3) 0.040(3) 0.050(3) -0.004(2) -0.009(2) -0.009(2)
C39 0.047(3) 0.040(3) 0.036(3) -0.004(2) -0.009(2) -0.006(2)
C40 0.047(3) 0.045(3) 0.036(3) -0.006(2) -0.015(2) -0.002(2)
C41 0.036(2) 0.043(3) 0.047(3) -0.010(2) -0.006(2) -0.003(2)
C42 0.044(3) 0.047(3) 0.050(3) -0.017(2) -0.013(2) 0.001(2)
C43 0.045(3) 0.039(3) 0.070(4) -0.015(3) -0.015(3) -0.007(2)
C44 0.046(3) 0.038(3) 0.060(3) -0.006(2) -0.008(2) -0.004(2)
C45 0.043(3) 0.037(3) 0.047(3) -0.007(2) -0.005(2) -0.003(2)
C46 0.034(2) 0.037(3) 0.042(3) -0.007(2) -0.005(2) -0.0012(19)
N1A 0.062(3) 0.041(2) 0.048(3) -0.006(2) -0.018(2) -0.009(2)
C2A 0.086(4) 0.040(3) 0.050(3) -0.006(2) -0.018(3) -0.014(3)
C3A 0.088(4) 0.049(3) 0.061(4) -0.009(3) -0.036(3) -0.005(3)
C4A 0.069(4) 0.043(3) 0.067(4) -0.019(3) -0.015(3) -0.013(3)
C5A 0.082(4) 0.038(3) 0.051(3) -0.003(2) -0.010(3) -0.013(3)
C6A 0.072(4) 0.044(3) 0.057(3) -0.001(3) -0.026(3) -0.004(3)
C1C 0.077(4) 0.067(4) 0.047(3) 0.004(3) -0.017(3) -0.007(3)
C2C 0.079(4) 0.076(4) 0.042(3) 0.000(3) -0.011(3) -0.031(3)
C3C 0.103(5) 0.053(3) 0.044(3) -0.003(3) -0.016(3) -0.028(3)
C4C 0.075(4) 0.068(4) 0.045(3) -0.002(3) -0.018(3) -0.015(3)
C5C 0.080(4) 0.059(4) 0.060(4) -0.002(3) -0.023(3) -0.030(3)
C6C 0.082(4) 0.048(3) 0.055(3) -0.009(3) -0.023(3) -0.015(3)

loop_
_atom_type_symbol
_atom_type_description
_atom_type_scat_dispersion_real
_atom_type_scat_dispersion_imag
_atom_type_scat_source
C C 0.0033 0.0016 'International Tables Vol C Tables 4.2.6.8 and 6.1.1.4'
H H 0.0000 0.0000 'International Tables Vol C Tables 4.2.6.8 and 6.1.1.4'
N N 0.0061 0.0033 'International Tables Vol C Tables 4.2.6.8 and 6.1.1.4'
O O 0.0106 0.0060 'International Tables Vol C Tables 4.2.6.8 and 6.1.1.4'

loop_
_geom_angle_atom_site_label_1
_geom_angle_atom_site_label_2
_geom_angle_atom_site_label_3
_geom_angle
_geom_angle_site_symmetry_1
_geom_angle_site_symmetry_3
_geom_angle_publ_flag
C10 O1 H1 107(4) . . ?
C26 O2 H2 114(4) . . ?
C2 C1 C6 117.7(4) . . ?
C2 C1 C23 122.2(4) . . ?
C6 C1 C23 120.1(4) . . ?
C3 C2 C1 121.2(5) . . ?
C3 C2 H2H 119.4 . . ?
C1 C2 H2H 119.4 . . ?
C2 C3 C4 120.6(5) . . ?
C2 C3 H3 119.7 . . ?
C4 C3 H3 119.7 . . ?
C5 C4 C3 120.1(5) . . ?
C5 C4 H4 119.9 . . ?
C3 C4 H4 119.9 . . ?
C4 C5 C6 120.2(5) . . ?
C4 C5 H5 119.9 . . ?
C6 C5 H5 119.9 . . ?
C5 C6 C1 120.1(4) . . ?
C5 C6 C7 121.1(5) . . ?
C1 C6 C7 118.7(4) . . ?
C8 C7 C6 119.3(5) . . ?
C8 C7 H7 120.4 . . ?
C6 C7 H7 120.4 . . ?
C7 C8 C9 123.6(4) . . ?
C7 C8 H8 118.2 . . ?
C9 C8 H8 118.2 . . ?
C23 C9 C8 118.4(4) . . ?
C23 C9 C10 124.9(4) . . ?
C8 C9 C10 116.6(4) . . ?
O1 C10 C9 112.3(4) . . ?
O1 C10 C11 106.0(4) . . ?
C9 C10 C11 109.9(4) . . ?
O1 C10 C17 106.9(4) . . ?
C9 C10 C17 110.9(4) . . ?
C11 C10 C17 110.8(4) . . ?
C12 C11 C16 117.6(4) . . ?
C12 C11 C10 120.4(4) . . ?
C16 C11 C10 122.0(4) . . ?
C11 C12 C13 120.6(4) . . ?
C11 C12 H12 119.7 . . ?
C13 C12 H12 119.7 . . ?
C14 C13 C12 120.9(5) . . ?
C14 C13 H13 119.5 . . ?
C12 C13 H13 119.5 . . ?
C13 C14 C15 118.8(5) . . ?
C13 C14 H14 120.6 . . ?
C15 C14 H14 120.6 . . ?
C16 C15 C14 121.0(4) . . ?
C16 C15 H15 119.5 . . ?
C14 C15 H15 119.5 . . ?
C15 C16 C11 121.1(5) . . ?
C15 C16 H16 119.4 . . ?
C11 C16 H16 119.4 . . ?
C22 C17 C18 118.3(5) . . ?
C22 C17 C10 123.5(4) . . ?
C18 C17 C10 118.1(4) . . ?
C19 C18 C17 120.8(5) . . ?
C19 C18 H18 119.6 . . ?
C17 C18 H18 119.6 . . ?
C18 C19 C20 120.6(5) . . ?
C18 C19 H19 119.7 . . ?
C20 C19 H19 119.7 . . ?
C21 C20 C19 119.0(5) . . ?
C21 C20 H20 120.5 . . ?
C19 C20 H20 120.5 . . ?
C22 C21 C20 120.3(5) . . ?
C22 C21 H21 119.8 . . ?
C20 C21 H21 119.8 . . ?
C21 C22 C17 121.1(5) . . ?
C21 C22 H22 119.5 . . ?
C17 C22 H22 119.5 . . ?
C9 C23 C1 119.9(4) . . ?
C9 C23 C24 125.0(4) . . ?
C1 C23 C24 114.8(4) . . ?
C25 C24 C46 118.8(4) . . ?
C25 C24 C23 126.0(4) . . ?
C46 C24 C23 114.9(4) . . ?
C24 C25 C39 119.7(4) . . ?
C24 C25 C26 121.9(4) . . ?
C39 C25 C26 118.3(4) . . ?
O2 C26 C27 110.8(4) . . ?
O2 C26 C25 107.3(3) . . ?
C27 C26 C25 109.2(4) . . ?
O2 C26 C33 106.0(3) . . ?
C27 C26 C33 112.3(4) . . ?
C25 C26 C33 111.2(4) . . ?
C28 C27 C32 117.5(4) . . ?
C28 C27 C26 121.7(4) . . ?
C32 C27 C26 120.8(4) . . ?
C27 C28 C29 121.7(5) . . ?
C27 C28 H28 119.2 . . ?
C29 C28 H28 119.2 . . ?
C30 C29 C28 119.7(5) . . ?
C30 C29 H29 120.2 . . ?
C28 C29 H29 120.2 . . ?
C31 C30 C29 119.9(5) . . ?
C31 C30 H30 120.0 . . ?
C29 C30 H30 120.0 . . ?
C30 C31 C32 120.1(5) . . ?
C30 C31 H31 119.9 . . ?
C32 C31 H31 119.9 . . ?
C31 C32 C27 121.1(5) . . ?
C31 C32 H32 119.4 . . ?
C27 C32 H32 119.4 . . ?
C34 C33 C38 118.6(5) . . ?
C34 C33 C26 124.0(4) . . ?
C38 C33 C26 117.3(4) . . ?
C35 C34 C33 120.8(5) . . ?
C35 C34 H34 119.6 . . ?
C33 C34 H34 119.6 . . ?
C36 C35 C34 120.5(5) . . ?
C36 C35 H35 119.8 . . ?
C34 C35 H35 119.8 . . ?
C35 C36 C37 119.7(5) . . ?
C35 C36 H36 120.2 . . ?
C37 C36 H36 120.2 . . ?
C36 C37 C38 120.2(5) . . ?
C36 C37 H37 119.9 . . ?
C38 C37 H37 119.9 . . ?
C37 C38 C33 120.3(5) . . ?
C37 C38 H38 119.8 . . ?
C33 C38 H38 119.8 . . ?
C40 C39 C25 121.5(4) . . ?
C40 C39 H39 119.3 . . ?
C25 C39 H39 119.3 . . ?
C39 C40 C41 121.1(5) . . ?
C39 C40 H40 119.5 . . ?
C41 C40 H40 119.5 . . ?
C40 C41 C46 118.7(4) . . ?
C40 C41 C42 121.5(5) . . ?
C46 C41 C42 119.8(5) . . ?
C43 C42 C41 119.5(5) . . ?
C43 C42 H42 120.2 . . ?
C41 C42 H42 120.2 . . ?
C44 C43 C42 120.6(5) . . ?
C44 C43 H43 119.7 . . ?
C42 C43 H43 119.7 . . ?
C43 C44 C45 121.1(5) . . ?
C43 C44 H44 119.4 . . ?
C45 C44 H44 119.4 . . ?
C44 C45 C46 121.0(5) . . ?
C44 C45 H45 119.5 . . ?
C46 C45 H45 119.5 . . ?
C41 C46 C45 117.9(4) . . ?
C41 C46 C24 120.3(4) . . ?
C45 C46 C24 121.8(4) . . ?
C2A N1A C6A 117.1(5) . . ?
N1A C2A C3A 123.9(5) . . ?
N1A C2A H2A 118.1 . . ?
C3A C2A H2A 118.1 . . ?
C2A C3A C4A 117.9(6) . . ?
C2A C3A H3A 121.1 . . ?
C4A C3A H3A 121.1 . . ?
C5A C4A C3A 119.1(5) . . ?
C5A C4A H4A 120.4 . . ?
C3A C4A H4A 120.4 . . ?
C4A C5A C6A 118.5(5) . . ?
C4A C5A H5A 120.8 . . ?
C6A C5A H5A 120.8 . . ?
N1A C6A C5A 123.3(5) . . ?
N1A C6A H6A 118.4 . . ?
C5A C6A H6A 118.4 . . ?
C5B O4B C3B 117.8(8) . . ?
C6B N1B C2B 112.5(8) . . ?
C6B N1B H1B 96.8 . . ?
C2B N1B H1B 92.0 . . ?
N1B C2B C3B 110.5(8) . . ?
N1B C2B H2B1 109.5 . . ?
C3B C2B H2B1 109.5 . . ?
N1B C2B H2B2 109.5 . . ?
C3B C2B H2B2 109.5 . . ?
H2B1 C2B H2B2 108.1 . . ?
O4B C3B C2B 112.1(8) . . ?
O4B C3B H3B2 109.2 . . ?
C2B C3B H3B2 109.2 . . ?
O4B C3B H3B1 109.2 . . ?
C2B C3B H3B1 109.2 . . ?
H3B2 C3B H3B1 107.9 . . ?
O4B C5B C6B 119.3(9) . . ?
O4B C5B H5B2 107.5 . . ?
C6B C5B H5B2 107.5 . . ?
O4B C5B H5B1 107.5 . . ?
C6B C5B H5B1 107.5 . . ?
H5B2 C5B H5B1 107.0 . . ?
C5B C6B N1B 113.3(9) . . ?
C5B C6B H6B1 108.9 . . ?
N1B C6B H6B1 108.9 . . ?
C5B C6B H6B2 108.9 . . ?
N1B C6B H6B2 108.9 . . ?
H6B1 C6B H6B2 107.7 . . ?
C6C C1C C2C 120.2(6) . . ?
C6C C1C H1C 119.9 . . ?
C2C C1C H1C 119.9 . . ?
C3C C2C C1C 118.9(6) . . ?
C3C C2C H2C 120.5 . . ?
C1C C2C H2C 120.5 . . ?
C2C C3C C4C 121.0(6) . . ?
C2C C3C H3C 119.5 . . ?
C4C C3C H3C 119.5 . . ?
C3C C4C C5C 118.8(6) . . ?
C3C C4C H4C 120.6 . . ?
C5C C4C H4C 120.6 . . ?
C6C C5C C4C 120.6(6) . . ?
C6C C5C H5C 119.7 . . ?
C4C C5C H5C 119.7 . . ?
C5C C6C C1C 120.4(6) . . ?
C5C C6C H6C 119.8 . . ?
C1C C6C H6C 119.8 . . ?

loop_
_geom_bond_atom_site_label_1
_geom_bond_atom_site_label_2
_geom_bond_distance
_geom_bond_site_symmetry_2
_geom_bond_publ_flag
O1 C10 1.421(5) . ?
O1 H1 1.00(2) . ?
O2 C26 1.424(5) . ?
O2 H2 0.99(2) . ?
C1 C2 1.409(6) . ?
C1 C6 1.414(7) . ?
C1 C23 1.446(6) . ?
C2 C3 1.352(7) . ?
C2 H2H 0.9500 . ?
C3 C4 1.403(7) . ?
C3 H3 0.9500 . ?
C4 C5 1.356(7) . ?
C4 H4 0.9500 . ?
C5 C6 1.405(7) . ?
C5 H5 0.9500 . ?
C6 C7 1.419(7) . ?
C7 C8 1.360(7) . ?
C7 H7 0.9500 . ?
C8 C9 1.417(7) . ?
C8 H8 0.9500 . ?
C9 C23 1.371(6) . ?
C9 C10 1.531(6) . ?
C10 C11 1.538(6) . ?
C10 C17 1.539(7) . ?
C11 C12 1.387(7) . ?
C11 C16 1.390(7) . ?
C12 C13 1.390(7) . ?
C12 H12 0.9500 . ?
C13 C14 1.366(7) . ?
C13 H13 0.9500 . ?
C14 C15 1.374(7) . ?
C14 H14 0.9500 . ?
C15 C16 1.373(7) . ?
C15 H15 0.9500 . ?
C16 H16 0.9500 . ?
C17 C22 1.382(7) . ?
C17 C18 1.391(7) . ?
C18 C19 1.375(7) . ?
C18 H18 0.9500 . ?
C19 C20 1.384(8) . ?
C19 H19 0.9500 . ?
C20 C21 1.383(8) . ?
C20 H20 0.9500 . ?
C21 C22 1.378(7) . ?
C21 H21 0.9500 . ?
C22 H22 0.9500 . ?
C23 C24 1.492(7) . ?
C24 C25 1.395(6) . ?
C24 C46 1.433(6) . ?
C25 C39 1.411(7) . ?
C25 C26 1.552(6) . ?
C26 C27 1.508(7) . ?
C26 C33 1.555(6) . ?
C27 C28 1.379(6) . ?
C27 C32 1.395(7) . ?
C28 C29 1.380(7) . ?
C28 H28 0.9500 . ?
C29 C30 1.376(7) . ?
C29 H29 0.9500 . ?
C30 C31 1.373(7) . ?
C30 H30 0.9500 . ?
C31 C32 1.376(7) . ?
C31 H31 0.9500 . ?
C32 H32 0.9500 . ?
C33 C34 1.385(7) . ?
C33 C38 1.391(7) . ?
C34 C35 1.380(7) . ?
C34 H34 0.9500 . ?
C35 C36 1.369(7) . ?
C35 H35 0.9500 . ?
C36 C37 1.383(7) . ?
C36 H36 0.9500 . ?
C37 C38 1.384(7) . ?
C37 H37 0.9500 . ?
C38 H38 0.9500 . ?
C39 C40 1.354(6) . ?
C39 H39 0.9500 . ?
C40 C41 1.409(7) . ?
C40 H40 0.9500 . ?
C41 C46 1.412(7) . ?
C41 C42 1.420(7) . ?
C42 C43 1.382(7) . ?
C42 H42 0.9500 . ?
C43 C44 1.368(7) . ?
C43 H43 0.9500 . ?
C44 C45 1.368(7) . ?
C44 H44 0.9500 . ?
C45 C46 1.413(7) . ?
C45 H45 0.9500 . ?
N1A C2A 1.311(7) . ?
N1A C6A 1.338(7) . ?
C2A C3A 1.372(8) . ?
C2A H2A 0.9500 . ?
C3A C4A 1.381(8) . ?
C3A H3A 0.9500 . ?
C4A C5A 1.362(8) . ?
C4A H4A 0.9500 . ?
C5A C6A 1.369(8) . ?
C5A H5A 0.9500 . ?
C6A H6A 0.9500 . ?
O4B C5B 1.327(10) . ?
O4B C3B 1.374(10) . ?
N1B C6B 1.378(9) . ?
N1B C2B 1.427(9) . ?
N1B H1B 0.9198 . ?
C2B C3B 1.519(12) . ?
C2B H2B1 0.9900 . ?
C2B H2B2 0.9900 . ?
C3B H3B2 0.9900 . ?
C3B H3B1 0.9900 . ?
C5B C6B 1.358(12) . ?
C5B H5B2 0.9900 . ?
C5B H5B1 0.9900 . ?
C6B H6B1 0.9900 . ?
C6B H6B2 0.9900 . ?
C1C C6C 1.366(8) . ?
C1C C2C 1.383(9) . ?
C1C H1C 0.9500 . ?
C2C C3C 1.365(9) . ?
C2C H2C 0.9500 . ?
C3C C4C 1.376(8) . ?
C3C H3C 0.9500 . ?
C4C C5C 1.379(9) . ?
C4C H4C 0.9500 . ?
C5C C6C 1.350(9) . ?
C5C H5C 0.9500 . ?
C6C H6C 0.9500 . ?

loop_
_geom_hbond_atom_site_label_D
_geom_hbond_atom_site_label_H
_geom_hbond_atom_site_label_A
_geom_hbond_distance_DH
_geom_hbond_distance_HA
_geom_hbond_distance_DA
_geom_hbond_angle_DHA
_geom_hbond_site_symmetry_A
O1 H1 O2 1.00(2) 1.67(2) 2.660(4) 172(7) .
O2 H2 N1A 0.99(2) 1.75(2) 2.735(5) 173(6) .
N1B H1B O1 0.92 2.79 3.165(8) 105.7 .

loop_
_geom_torsion_atom_site_label_1
_geom_torsion_atom_site_label_2
_geom_torsion_atom_site_label_3
_geom_torsion_atom_site_label_4
_geom_torsion
_geom_torsion_site_symmetry_1
_geom_torsion_site_symmetry_2
_geom_torsion_site_symmetry_3
_geom_torsion_site_symmetry_4
_geom_torsion_publ_flag
C6 C1 C2 C3 -2.0(6) . . . . ?
C23 C1 C2 C3 179.3(4) . . . . ?
C1 C2 C3 C4 1.8(7) . . . . ?
C2 C3 C4 C5 -0.8(7) . . . . ?
C3 C4 C5 C6 0.0(7) . . . . ?
C4 C5 C6 C1 -0.3(6) . . . . ?
C4 C5 C6 C7 179.8(4) . . . . ?
C2 C1 C6 C5 1.2(6) . . . . ?
C23 C1 C6 C5 180.0(4) . . . . ?
C2 C1 C6 C7 -178.8(4) . . . . ?
C23 C1 C6 C7 -0.1(6) . . . . ?
C5 C6 C7 C8 -178.7(4) . . . . ?
C1 C6 C7 C8 1.3(6) . . . . ?
C6 C7 C8 C9 -1.7(7) . . . . ?
C7 C8 C9 C23 0.8(7) . . . . ?
C7 C8 C9 C10 176.7(4) . . . . ?
C23 C9 C10 O1 -30.6(6) . . . . ?
C8 C9 C10 O1 153.8(4) . . . . ?
C23 C9 C10 C11 87.1(5) . . . . ?
C8 C9 C10 C11 -88.5(5) . . . . ?
C23 C9 C10 C17 -150.1(4) . . . . ?
C8 C9 C10 C17 34.3(5) . . . . ?
O1 C10 C11 C12 -20.1(6) . . . . ?
C9 C10 C11 C12 -141.6(4) . . . . ?
C17 C10 C11 C12 95.5(5) . . . . ?
O1 C10 C11 C16 163.1(4) . . . . ?
C9 C10 C11 C16 41.6(6) . . . . ?
C17 C10 C11 C16 -81.2(5) . . . . ?
C16 C11 C12 C13 -0.4(7) . . . . ?
C10 C11 C12 C13 -177.3(4) . . . . ?
C11 C12 C13 C14 -0.5(8) . . . . ?
C12 C13 C14 C15 0.9(8) . . . . ?
C13 C14 C15 C16 -0.4(8) . . . . ?
C14 C15 C16 C11 -0.6(8) . . . . ?
C12 C11 C16 C15 0.9(7) . . . . ?
C10 C11 C16 C15 177.8(4) . . . . ?
O1 C10 C17 C22 109.3(5) . . . . ?
C9 C10 C17 C22 -128.0(5) . . . . ?
C11 C10 C17 C22 -5.7(6) . . . . ?
O1 C10 C17 C18 -66.0(5) . . . . ?
C9 C10 C17 C18 56.7(5) . . . . ?
C11 C10 C17 C18 179.0(4) . . . . ?
C22 C17 C18 C19 2.0(7) . . . . ?
C10 C17 C18 C19 177.6(5) . . . . ?
C17 C18 C19 C20 -2.2(8) . . . . ?
C18 C19 C20 C21 2.1(8) . . . . ?
C19 C20 C21 C22 -2.0(8) . . . . ?
C20 C21 C22 C17 1.9(8) . . . . ?
C18 C17 C22 C21 -1.9(7) . . . . ?
C10 C17 C22 C21 -177.2(5) . . . . ?
C8 C9 C23 C1 0.5(6) . . . . ?
C10 C9 C23 C1 -175.0(4) . . . . ?
C8 C9 C23 C24 174.5(4) . . . . ?
C10 C9 C23 C24 -1.1(7) . . . . ?
C2 C1 C23 C9 177.8(4) . . . . ?
C6 C1 C23 C9 -0.9(6) . . . . ?
C2 C1 C23 C24 3.3(6) . . . . ?
C6 C1 C23 C24 -175.4(4) . . . . ?
C9 C23 C24 C25 95.7(6) . . . . ?
C1 C23 C24 C25 -90.1(5) . . . . ?
C9 C23 C24 C46 -90.9(5) . . . . ?
C1 C23 C24 C46 83.3(5) . . . . ?
C46 C24 C25 C39 -0.4(7) . . . . ?
C23 C24 C25 C39 172.8(4) . . . . ?
C46 C24 C25 C26 -177.4(4) . . . . ?
C23 C24 C25 C26 -4.2(7) . . . . ?
C24 C25 C26 O2 -45.1(6) . . . . ?
C39 C25 C26 O2 137.9(4) . . . . ?
C24 C25 C26 C27 75.0(5) . . . . ?
C39 C25 C26 C27 -102.0(5) . . . . ?
C24 C25 C26 C33 -160.6(4) . . . . ?
C39 C25 C26 C33 22.5(6) . . . . ?
O2 C26 C27 C28 176.1(4) . . . . ?
C25 C26 C27 C28 58.1(5) . . . . ?
C33 C26 C27 C28 -65.6(5) . . . . ?
O2 C26 C27 C32 -2.4(5) . . . . ?
C25 C26 C27 C32 -120.3(4) . . . . ?
C33 C26 C27 C32 115.9(4) . . . . ?
C32 C27 C28 C29 -0.3(6) . . . . ?
C26 C27 C28 C29 -178.8(4) . . . . ?
C27 C28 C29 C30 0.3(7) . . . . ?
C28 C29 C30 C31 -0.5(7) . . . . ?
C29 C30 C31 C32 0.8(7) . . . . ?
C30 C31 C32 C27 -0.9(7) . . . . ?
C28 C27 C32 C31 0.6(6) . . . . ?
C26 C27 C32 C31 179.1(4) . . . . ?
O2 C26 C33 C34 123.6(5) . . . . ?
C27 C26 C33 C34 2.5(6) . . . . ?
C25 C26 C33 C34 -120.2(5) . . . . ?
O2 C26 C33 C38 -51.7(5) . . . . ?
C27 C26 C33 C38 -172.8(4) . . . . ?
C25 C26 C33 C38 64.5(5) . . . . ?
C38 C33 C34 C35 -1.5(7) . . . . ?
C26 C33 C34 C35 -176.8(4) . . . . ?
C33 C34 C35 C36 0.6(8) . . . . ?
C34 C35 C36 C37 0.4(8) . . . . ?
C35 C36 C37 C38 -0.5(8) . . . . ?
C36 C37 C38 C33 -0.4(8) . . . . ?
C34 C33 C38 C37 1.4(7) . . . . ?
C26 C33 C38 C37 177.0(4) . . . . ?
C24 C25 C39 C40 0.3(7) . . . . ?
C26 C25 C39 C40 177.4(4) . . . . ?
C25 C39 C40 C41 -0.3(7) . . . . ?
C39 C40 C41 C46 0.3(7) . . . . ?
C39 C40 C41 C42 -179.9(4) . . . . ?
C40 C41 C42 C43 178.8(4) . . . . ?
C46 C41 C42 C43 -1.4(7) . . . . ?
C41 C42 C43 C44 0.3(7) . . . . ?
C42 C43 C44 C45 0.3(8) . . . . ?
C43 C44 C45 C46 0.3(7) . . . . ?
C40 C41 C46 C45 -178.3(4) . . . . ?
C42 C41 C46 C45 2.0(7) . . . . ?
C40 C41 C46 C24 -0.4(7) . . . . ?
C42 C41 C46 C24 179.8(4) . . . . ?
C44 C45 C46 C41 -1.5(7) . . . . ?
C44 C45 C46 C24 -179.3(4) . . . . ?
C25 C24 C46 C41 0.5(7) . . . . ?
C23 C24 C46 C41 -173.4(4) . . . . ?
C25 C24 C46 C45 178.2(4) . . . . ?
C23 C24 C46 C45 4.3(6) . . . . ?
C6A N1A C2A C3A -4.8(9) . . . . ?
N1A C2A C3A C4A 5.0(9) . . . . ?
C2A C3A C4A C5A -3.8(9) . . . . ?
C3A C4A C5A C6A 2.8(9) . . . . ?
C2A N1A C6A C5A 3.6(8) . . . . ?
C4A C5A C6A N1A -2.8(9) . . . . ?
C6B N1B C2B C3B 51.7(11) . . . . ?
C5B O4B C3B C2B 38.1(11) . . . . ?
N1B C2B C3B O4B -44.2(11) . . . . ?
C3B O4B C5B C6B -39.6(13) . . . . ?
O4B C5B C6B N1B 45.3(13) . . . . ?
C2B N1B C6B C5B -51.9(11) . . . . ?
C6C C1C C2C C3C 2.0(9) . . . . ?
C1C C2C C3C C4C -2.1(9) . . . . ?
C2C C3C C4C C5C 0.9(9) . . . . ?
C3C C4C C5C C6C 0.4(9) . . . . ?
C4C C5C C6C C1C -0.5(9) . . . . ?
C2C C1C C6C C5C -0.7(9) . . . . ?

loop_
_cod_related_entry_id
_cod_related_entry_database
_cod_related_entry_code
1 ChemSpider 30652916
